data_1558925
loop_
_publ_author_name
'Eberson, Lennart'
'Hartshorn, Michael P.'
'Radner, Finn'
'Robinson, Ward T.'

_publ_section_title
;
 Photochemical Nitration by Tetranitromethane. VIII. Isolation, X-Ray
 Structural Analysis and Chemical Properties of a Vicinal
 Nitro/trinitromethyl Adduct from Fluoranthene
;
_journal_name_full 'Acta Chemica Scandinavica'
_journal_page_first 410
_journal_page_last 415
_journal_paper_doi 10.3891/acta.chem.scand.47-0410
_journal_volume 47
_journal_year 1993
_chemical_formula_sum 'C17 H10 N4 O8'
_chemical_formula_weight 398.29
_space_group_IT_number 4
_space_group_name_Hall 'P 2yb'
_space_group_name_H-M_alt 'P 1 21 1'
_symmetry_cell_setting monoclinic
_symmetry_Int_Tables_number 4
_symmetry_space_group_name_Hall 'P 2yb'
_symmetry_space_group_name_H-M 'P 1 21 1'
_cell_angle_alpha 90.
_cell_angle_beta 103.84(4)
_cell_angle_gamma 90.
_cell_formula_units_Z 2
_cell_length_a 11.124(25)
_cell_length_b 6.286(4)
_cell_length_c 11.856(4)
_cell_volume 805.0(19)
_diffrn_ambient_temperature 123
_diffrn_radiation_probe x-ray
_diffrn_radiation_type MoK\a
_diffrn_radiation_wavelength 0.71073
_exptl_absorpt_coefficient_mu 0.134
_exptl_crystal_density_diffrn 1.06
_exptl_crystal_F_000 398
_refine_ls_number_reflns 1452
_refine_ls_R_factor_gt 0.069
_refine_ls_wR_factor_ref 0.178
_cod_data_source_file Acta-Chem-Scand-1993-47-410.cif
_cod_data_source_block 1
_cod_original_cell_volume 805.0(16)
_cod_original_sg_symbol_H-M 'P 21'
_cod_database_code 1558925

loop_
_space_group_symop_id
_space_group_symop_operation_xyz
1 x,y,z
2 -x,1/2+y,-z

loop_
_atom_site_label
_atom_site_type_symbol
_atom_site_thermal_displace_type
_atom_site_fract_x
_atom_site_fract_y
_atom_site_fract_z
_atom_site_occupancy
_atom_site_U_iso_or_equiv
_atom_site_calc_flag
_atom_site_refinement_flags
_atom_site_disorder_assembly
_atom_site_disorder_group
O11 O Uiso 0.1730(7) 0.7659(17) 1.5286(7) 1.000 0.050(5) . . . .
O12 O Uiso 0.0444(7) 0.5332(15) 1.4337(6) 1.000 0.050(5) . . . .
O21 O Uiso -0.0804(6) 0.6144(14) 1.6877(7) 1.000 0.048(5) . . . .
O22 O Uiso -0.0902(7) 0.5860(16) 1.8688(7) 1.000 0.059(5) . . . .
O31 O Uiso 0.1853(7) 0.4559(16) 2.0242(7) 1.000 0.060(6) . . . .
O32 O Uiso 0.1415(7) 0.7738(18) 1.9563(7) 1.000 0.053(5) . . . .
O41 O Uiso -0.0050(7) 0.1773(14) 1.8233(7) 1.000 0.050(5) . . . .
O42 O Uiso 0.1940(8) 0.1806(14) 1.8465(8) 1.000 0.070(6) . . . .
N1 N Uiso 0.1173(8) 0.600(2) 1.5230(8) 1.000 0.039(6) . . . .
N2 N Uiso -0.0363(7) 0.5778(16) 1.7901(9) 1.000 0.038(5) . . . .
N3 N Uiso 0.1469(8) 0.580(2) 1.9478(9) 1.000 0.043(6) . . . .
N4 N Uiso 0.0957(10) 0.2656(19) 1.8324(8) 1.000 0.049(6) . . . .
C1 C Uiso 0.3863(8) 0.4522(17) 1.7542(8) 1.000 0.024(3) . . . .
C2 C Uiso 0.3152(9) 0.5974(18) 1.7919(8) 1.000 0.026(3) . . . .
C3 C Uiso 0.3757(9) 0.7585(19) 1.8678(8) 1.000 0.033(6) . . . .
C4 C Uiso 0.5042(8) 0.7588(19) 1.9076(8) 1.000 0.027(6) . . . .
C5 C Uiso 0.5751(9) 0.6060(18) 1.8687(8) 1.000 0.030(6) . . . .
C6 C Uiso 0.5182(9) 0.4479(19) 1.7920(9) 1.000 0.034(3) . . . .
C7 C Uiso 0.5605(8) 0.2663(19) 1.7355(8) 1.000 0.026(3) . . . .
C8 C Uiso 0.6786(10) 0.196(2) 1.7436(10) 1.000 0.040(7) . . . .
C9 C Uiso 0.6935(10) 0.005(2) 1.6841(9) 1.000 0.044(6) . . . .
C10 C Uiso 0.5917(11) -0.094(2) 1.6165(9) 1.000 0.040(8) . . . .
C11 C Uiso 0.4726(10) -0.0216(19) 1.6058(9) 1.000 0.036(8) . . . .
C12 C Uiso 0.4560(8) 0.1632(18) 1.6645(8) 1.000 0.025(3) . . . .
C13 C Uiso 0.3451(8) 0.2867(19) 1.6699(8) 1.000 0.028(3) . . . .
C14 C Uiso 0.2279(8) 0.280(2) 1.6078(9) 1.000 0.034(6) . . . .
C15 C Uiso 0.1404(9) 0.4511(19) 1.6274(8) 1.000 0.031(3) . . . .
C16 C Uiso 0.1756(8) 0.5864(19) 1.7393(8) 1.000 0.026(2) . . . .
C17 C Uiso 0.0985(10) 0.5030(18) 1.8238(9) 1.000 0.029(3) . . . .

loop_
_atom_type_symbol
_atom_type_description
_atom_type_scat_dispersion_real
_atom_type_scat_dispersion_imag
_atom_type_scat_source
C C 0.0033 0.0016 ' International Tables Vol C Tables 4.2.6.8 and 6.1.1.4'
N N 0.0061 0.0033 ' International Tables Vol C Tables 4.2.6.8 and 6.1.1.4'
O O 0.0106 0.0060 ' International Tables Vol C Tables 4.2.6.8 and 6.1.1.4'

loop_
_geom_angle_atom_site_label_1
_geom_angle_atom_site_label_2
_geom_angle_atom_site_label_3
_geom_angle
_geom_angle_site_symmetry_1
_geom_angle_site_symmetry_2
_geom_angle_site_symmetry_3
_geom_angle_publ_flag
O11 N1 O12 124.1(10) . . . yes
O11 N1 C15 120.1(9) . . . yes
O12 N1 C15 115.7(10) . . . yes
O21 N2 O22 126.7(9) . . . yes
O21 N2 C17 117.0(8) . . . yes
O22 N2 C17 116.2(9) . . . yes
O31 N3 O32 127.1(11) . . . yes
O31 N3 C17 120.4(11) . . . yes
O32 N3 C17 112.6(10) . . . yes
O41 N4 O42 126.5(12) . . . yes
O41 N4 C17 118.5(10) . . . yes
O42 N4 C17 115.0(10) . . . yes
C2 C1 C6 123.2(10) . . . no
C2 C1 C13 127.1(9) . . . no
C6 C1 C13 109.7(9) . . . no
C1 C2 C3 117.9(9) . . . no
C1 C2 C16 116.8(9) . . . no
C3 C2 C16 125.0(10) . . . no
C2 C3 C4 120.7(10) . . . no
C3 C4 C5 120.3(10) . . . no
C4 C5 C6 120.3(9) . . . no
C1 C6 C5 117.6(10) . . . no
C1 C6 C7 106.9(9) . . . no
C5 C6 C7 135.5(10) . . . no
C6 C7 C8 129.1(10) . . . no
C6 C7 C12 108.8(8) . . . no
C8 C7 C12 122.1(10) . . . no
C7 C8 C9 117.5(11) . . . no
C8 C9 C10 119.7(11) . . . no
C9 C10 C11 123.1(11) . . . no
C10 C11 C12 118.1(10) . . . no
C7 C12 C11 119.4(9) . . . no
C7 C12 C13 108.0(9) . . . no
C11 C12 C13 132.6(9) . . . no
C1 C13 C12 106.3(8) . . . no
C1 C13 C14 120.8(10) . . . no
C12 C13 C14 132.6(10) . . . no
C13 C14 C15 118.3(10) . . . no
N1 C15 C14 107.6(8) . . . yes
N1 C15 C16 108.6(9) . . . yes
C14 C15 C16 119.0(8) . . . no
C2 C16 C15 113.5(8) . . . no
C2 C16 C17 114.5(8) . . . no
C15 C16 C17 107.6(9) . . . no
N2 C17 N3 104.7(8) . . . yes
N2 C17 N4 106.8(9) . . . yes
N2 C17 C16 112.6(8) . . . yes
N3 C17 N4 105.1(9) . . . yes
N3 C17 C16 113.2(9) . . . yes
N4 C17 C16 113.8(9) . . . yes

loop_
_geom_bond_atom_site_label_1
_geom_bond_atom_site_label_2
_geom_bond_distance
_geom_bond_site_symmetry_1
_geom_bond_site_symmetry_2
_geom_bond_publ_flag
O11 N1 1.207(16) . . yes
O12 N1 1.243(12) . . yes
O21 N2 1.218(13) . . yes
O22 N2 1.225(13) . . yes
O31 N3 1.194(15) . . yes
O32 N3 1.225(17) . . yes
O41 N4 1.231(14) . . yes
O42 N4 1.192(15) . . yes
N1 C15 1.524(15) . . yes
N2 C17 1.530(14) . . yes
N3 C17 1.519(15) . . yes
N4 C17 1.497(17) . . yes
C1 C2 1.352(15) . . no
C1 C6 1.428(14) . . no
C1 C13 1.440(15) . . no
C2 C3 1.414(15) . . no
C2 C16 1.530(14) . . no
C3 C4 1.394(14) . . no
C4 C5 1.390(15) . . no
C5 C6 1.393(15) . . no
C6 C7 1.457(16) . . no
C7 C8 1.367(15) . . no
C7 C12 1.418(14) . . no
C8 C9 1.422(17) . . no
C9 C10 1.370(17) . . no
C10 C11 1.377(17) . . no
C11 C12 1.389(16) . . no
C12 C13 1.472(14) . . no
C13 C14 1.335(13) . . no
C14 C15 1.505(16) . . no
C15 C16 1.545(15) . . no
C16 C17 1.557(15) . . no

loop_
_geom_torsion_atom_site_label_1
_geom_torsion_atom_site_label_2
_geom_torsion_atom_site_label_3
_geom_torsion_atom_site_label_4
_geom_torsion
_geom_torsion_site_symmetry_1
_geom_torsion_site_symmetry_2
_geom_torsion_site_symmetry_3
_geom_torsion_site_symmetry_4
_geom_torsion_publ_flag
O12 N1 C15 C14 77.2(11) . . . . no
O11 N1 C15 C16 30.9(13) . . . . no
O12 N1 C15 C16 -152.7(9) . . . . no
O11 N1 C15 C14 -99.2(12) . . . . no
O22 N2 C17 N4 79.3(11) . . . . no
O21 N2 C17 C16 27.8(13) . . . . no
O21 N2 C17 N3 151.2(10) . . . . no
O21 N2 C17 N4 -97.8(11) . . . . no
O22 N2 C17 C16 -155.1(10) . . . . no
O22 N2 C17 N3 -31.8(13) . . . . no
O32 N3 C17 N4 -172.4(9) . . . . no
O31 N3 C17 N4 8.0(13) . . . . no
O32 N3 C17 C16 62.9(12) . . . . no
O32 N3 C17 N2 -60.1(11) . . . . no
O31 N3 C17 N2 120.3(10) . . . . no
O31 N3 C17 C16 -116.8(11) . . . . no
O41 N4 C17 C16 -131.4(10) . . . . no
O42 N4 C17 N3 -76.5(11) . . . . no
O42 N4 C17 C16 47.8(12) . . . . no
O41 N4 C17 N2 -6.6(12) . . . . no
O42 N4 C17 N2 172.7(9) . . . . no
O41 N4 C17 N3 104.2(10) . . . . no
C13 C1 C2 C3 -174.5(10) . . . . no
C13 C1 C2 C16 -0.3(16) . . . . no
C6 C1 C2 C16 177.5(9) . . . . no
C2 C1 C13 C12 -176.4(10) . . . . no
C2 C1 C13 C14 9.1(17) . . . . no
C6 C1 C13 C12 5.5(11) . . . . no
C2 C1 C6 C5 -2.0(16) . . . . no
C2 C1 C6 C7 178.2(10) . . . . no
C13 C1 C6 C5 176.1(9) . . . . no
C13 C1 C6 C7 -3.6(12) . . . . no
C6 C1 C2 C3 3.3(15) . . . . no
C6 C1 C13 C14 -169.0(10) . . . . no
C1 C2 C3 C4 -3.8(15) . . . . no
C1 C2 C16 C15 -15.8(13) . . . . no
C3 C2 C16 C17 -78.0(14) . . . . no
C3 C2 C16 C15 158.0(10) . . . . no
C16 C2 C3 C4 -177.5(9) . . . . no
C1 C2 C16 C17 108.2(11) . . . . no
C2 C3 C4 C5 3.1(15) . . . . no
C3 C4 C5 C6 -1.7(15) . . . . no
C4 C5 C6 C7 -179.2(11) . . . . no
C4 C5 C6 C1 1.1(15) . . . . no
C1 C6 C7 C12 0.2(12) . . . . no
C5 C6 C7 C12 -179.5(12) . . . . no
C5 C6 C7 C8 0(2) . . . . no
C1 C6 C7 C8 179.8(11) . . . . no
C12 C7 C8 C9 -4.3(16) . . . . no
C6 C7 C12 C11 -176.9(9) . . . . no
C6 C7 C12 C13 3.2(11) . . . . no
C6 C7 C8 C9 176.2(11) . . . . no
C8 C7 C12 C13 -176.4(10) . . . . no
C8 C7 C12 C11 3.5(16) . . . . no
C7 C8 C9 C10 3.7(16) . . . . no
C8 C9 C10 C11 -2.4(18) . . . . no
C9 C10 C11 C12 1.5(17) . . . . no
C10 C11 C12 C7 -1.9(15) . . . . no
C10 C11 C12 C13 177.9(11) . . . . no
C7 C12 C13 C1 -5.3(11) . . . . no
C7 C12 C13 C14 168.3(12) . . . . no
C11 C12 C13 C14 -12(2) . . . . no
C11 C12 C13 C1 174.8(11) . . . . no
C12 C13 C14 C15 -172.3(11) . . . . no
C1 C13 C14 C15 0.6(15) . . . . no
C13 C14 C15 N1 106.4(11) . . . . no
C13 C14 C15 C16 -17.5(15) . . . . no
N1 C15 C16 C2 -98.9(10) . . . . no
N1 C15 C16 C17 133.5(9) . . . . no
C14 C15 C16 C2 24.6(14) . . . . no
C14 C15 C16 C17 -103.0(10) . . . . no
C2 C16 C17 N4 -82.1(12) . . . . no
C15 C16 C17 N3 164.8(9) . . . . no
C15 C16 C17 N4 45.0(11) . . . . no
C15 C16 C17 N2 -76.7(11) . . . . no
C2 C16 C17 N2 156.2(9) . . . . no
C2 C16 C17 N3 37.7(13) . . . . no
